data_7156557
loop_
_publ_author_name
'Qi, Changxing'
'Qiao, Yuben'
'Gao, Weixi'
'Liu, Mengting'
'Zhou, Qun'
'Chen, Chunmei'
'Lai, Yongji'
'Xue, Yongbo'
'Zhang, Jinwen'
'Li, Dongyan'
'Wang, Jianping'
'Zhu, Hucheng'
'Hu, Zhengxi'
'Zhou, Yuan'
'Zhang, Yonghui'

_publ_section_title
;
 New 3,5-dimethylorsellinic acid-based meroterpenoids with BACE1 and AchE
 inhibitory activities from Aspergillus terreus.
;
_journal_issue 46
_journal_name_full 'Organic &amp; biomolecular chemistry'
_journal_page_first 9046
_journal_page_last 9052
_journal_paper_doi 10.1039/c8ob02741b
_journal_volume 16
_journal_year 2018
_chemical_absolute_configuration ad
_chemical_formula_moiety 'C27 H38 O9'
_chemical_formula_sum 'C27 H38 O9'
_chemical_formula_weight 506.57
_space_group_crystal_system orthorhombic
_space_group_IT_number 19
_space_group_name_Hall 'P 2ac 2ab'
_space_group_name_H-M_alt 'P 21 21 21'
_symmetry_space_group_name_Hall 'P 2ac 2ab'
_symmetry_space_group_name_H-M 'P 21 21 21'
_atom_sites_solution_hydrogens mixed
_atom_sites_solution_primary direct
_atom_sites_solution_secondary difmap
_audit_creation_method SHELXL-2014/7
_audit_update_record
;
2017-02-27 deposited with the CCDC.
2018-11-06 downloaded from the CCDC.
;
_cell_angle_alpha 90
_cell_angle_beta 90
_cell_angle_gamma 90
_cell_formula_units_Z 4
_cell_length_a 11.4298(6)
_cell_length_b 14.3863(8)
_cell_length_c 15.3115(8)
_cell_measurement_reflns_used 9985
_cell_measurement_temperature 100(2)
_cell_measurement_theta_max 70.20
_cell_measurement_theta_min 3.87
_cell_volume 2517.7(2)
_computing_cell_refinement 'Bruker SAINT'
_computing_data_collection 'Bruker APEX2'
_computing_data_reduction 'Bruker SAINT'
_computing_molecular_graphics 'Bruker SHELXTL'
_computing_publication_material 'Bruker SHELXTL'
_computing_structure_refinement 'SHELXL-2014 (Sheldrick 2014)'
_computing_structure_solution 'SHELXS-97 (Sheldrick 2008)'
_diffrn_ambient_temperature 100(2)
_diffrn_measured_fraction_theta_full 0.991
_diffrn_measured_fraction_theta_max 0.985
_diffrn_measurement_device_type 'Bruker APEX-II CCD'
_diffrn_measurement_method '\f and \w scans'
_diffrn_radiation_type CuK\a
_diffrn_radiation_wavelength 1.54178
_diffrn_reflns_av_R_equivalents 0.0476
_diffrn_reflns_av_unetI/netI 0.0445
_diffrn_reflns_Laue_measured_fraction_full 0.991
_diffrn_reflns_Laue_measured_fraction_max 0.985
_diffrn_reflns_limit_h_max 13
_diffrn_reflns_limit_h_min -13
_diffrn_reflns_limit_k_max 17
_diffrn_reflns_limit_k_min -17
_diffrn_reflns_limit_l_max 15
_diffrn_reflns_limit_l_min -18
_diffrn_reflns_number 14247
_diffrn_reflns_point_group_measured_fraction_full 0.958
_diffrn_reflns_point_group_measured_fraction_max 0.944
_diffrn_reflns_theta_full 67.679
_diffrn_reflns_theta_max 70.255
_diffrn_reflns_theta_min 4.217
_diffrn_source 'fine-focus sealed tube'
_exptl_absorpt_coefficient_mu 0.824
_exptl_absorpt_correction_type multi-scan
_exptl_absorpt_process_details sadabs
_exptl_crystal_colour colourless
_exptl_crystal_density_diffrn 1.336
_exptl_crystal_description block
_exptl_crystal_F_000 1088
_exptl_crystal_size_max 1.800
_exptl_crystal_size_mid 1.500
_exptl_crystal_size_min 0.700
_exptl_transmission_factor_max 0.7533
_exptl_transmission_factor_min 0.3712
_refine_diff_density_max 0.284
_refine_diff_density_min -0.252
_refine_diff_density_rms 0.057
_refine_ls_abs_structure_details
;
 Flack x determined using 1833 quotients [(I+)-(I-)]/[(I+)+(I-)]
 (Parsons, Flack and Wagner, Acta Cryst. B69 (2013) 249-259).
;
_refine_ls_abs_structure_Flack 0.12(5)
_refine_ls_extinction_coef 0.0073(7)
_refine_ls_extinction_expression Fc^*^=kFc[1+0.001xFc^2^\l^3^/sin(2\q)]^-1/4^
_refine_ls_extinction_method 'SHELXL-2014/7 (Sheldrick 2014'
_refine_ls_goodness_of_fit_ref 1.113
_refine_ls_hydrogen_treatment mixed
_refine_ls_matrix_type full
_refine_ls_number_parameters 338
_refine_ls_number_reflns 4526
_refine_ls_number_restraints 0
_refine_ls_restrained_S_all 1.113
_refine_ls_R_factor_all 0.0377
_refine_ls_R_factor_gt 0.0376
_refine_ls_shift/su_max 0.000
_refine_ls_shift/su_mean 0.000
_refine_ls_structure_factor_coef Fsqd
_refine_ls_weighting_details 'w=1/[\s^2^(Fo^2^)+(0.0550P)^2^+0.8306P] where P=(Fo^2^+2Fc^2^)/3'
_refine_ls_weighting_scheme calc
_refine_ls_wR_factor_gt 0.1013
_refine_ls_wR_factor_ref 0.1014
_reflns_Friedel_coverage 0.695
_reflns_Friedel_fraction_full 0.914
_reflns_Friedel_fraction_max 0.891
_reflns_number_gt 4517
_reflns_number_total 4526
_reflns_threshold_expression 'I > 2\s(I)'
_cod_data_source_file c8ob02741b2.cif
_cod_data_source_block cu_zyh_qcx714_0m
_cod_depositor_comments 'Adding full bibliography for 7156557--7156559.cif.'
_cod_database_code 7156557
_shelx_shelxl_version_number 2014/7
_shelx_space_group_comment
;
The symmetry employed for this shelxl refinement is uniquely defined
by the following loop, which should always be used as a source of
symmetry information in preference to the above space-group names.
They are only intended as comments.
;
_shelx_estimated_absorpt_t_min 0.318
_shelx_estimated_absorpt_t_max 0.596

loop_
_space_group_symop_operation_xyz
'x, y, z'
'x+1/2, -y+1/2, -z'
'-x, y+1/2, -z+1/2'
'-x+1/2, -y, z+1/2'

loop_
_atom_site_label
_atom_site_type_symbol
_atom_site_fract_x
_atom_site_fract_y
_atom_site_fract_z
_atom_site_U_iso_or_equiv
_atom_site_adp_type
_atom_site_occupancy
_atom_site_site_symmetry_order
_atom_site_calc_flag
_atom_site_refinement_flags_posn
_atom_site_refinement_flags_adp
O1 O 0.35988(16) 0.07747(12) 0.64056(11) 0.0188(4) Uani 1 1 d . .
O2 O 0.32689(14) 0.47723(11) 0.33066(10) 0.0130(3) Uani 1 1 d . .
O3 O 0.35716(17) 0.65704(12) 0.33639(11) 0.0201(4) Uani 1 1 d . .
O4 O 0.44269(16) 0.66676(12) 0.20453(11) 0.0177(4) Uani 1 1 d . .
O5 O 0.36936(16) 0.27644(13) 0.09288(10) 0.0183(4) Uani 1 1 d . .
O6 O 0.17745(16) 0.28215(13) 0.06527(11) 0.0197(4) Uani 1 1 d . .
O7 O 0.17936(16) 0.02465(12) 0.32530(10) 0.0172(4) Uani 1 1 d . .
O8 O 0.23477(16) 0.11662(12) 0.18389(10) 0.0165(4) Uani 1 1 d . .
H13 H 0.196(3) 0.069(3) 0.193(2) 0.025 Uiso 1 1 d . U
O9 O 0.32871(17) 0.50487(13) 0.10356(11) 0.0214(4) Uani 1 1 d . .
C1 C 0.2942(2) 0.11306(17) 0.58768(14) 0.0133(5) Uani 1 1 d . .
C2 C 0.2392(2) 0.20617(17) 0.60570(15) 0.0166(5) Uani 1 1 d . .
H22 H 0.2834 0.2365 0.6535 0.020 Uiso 1 1 calc R U
H21 H 0.1584 0.1958 0.6269 0.020 Uiso 1 1 calc R U
C3 C 0.2344(2) 0.27301(16) 0.52803(14) 0.0131(5) Uani 1 1 d . .
H23 H 0.3142 0.2967 0.5164 0.016 Uiso 1 1 calc R U
H24 H 0.1846 0.3268 0.5438 0.016 Uiso 1 1 calc R U
C4 C 0.18609(19) 0.22849(15) 0.44390(14) 0.0103(4) Uani 1 1 d . .
C5 C 0.21494(18) 0.29415(15) 0.36563(14) 0.0100(4) Uani 1 1 d . .
H8 H 0.3014 0.3044 0.3683 0.012 Uiso 1 1 calc R U
C6 C 0.1601(2) 0.39063(16) 0.37580(15) 0.0132(5) Uani 1 1 d . .
H7 H 0.0742 0.3849 0.3698 0.016 Uiso 1 1 calc R U
H6 H 0.1766 0.4137 0.4354 0.016 Uiso 1 1 calc R U
C7 C 0.2038(2) 0.46199(16) 0.31012(15) 0.0136(5) Uani 1 1 d . .
C8 C 0.3847(2) 0.51594(17) 0.25741(15) 0.0137(5) Uani 1 1 d . .
C9 C 0.39791(19) 0.62267(17) 0.26177(15) 0.0134(5) Uani 1 1 d . .
C10 C 0.3633(2) 0.75691(18) 0.34594(16) 0.0208(5) Uani 1 1 d . .
H1 H 0.4421 0.7783 0.3308 0.031 Uiso 1 1 calc R U
H2 H 0.3457 0.7739 0.4065 0.031 Uiso 1 1 calc R U
H38 H 0.3062 0.7862 0.3069 0.031 Uiso 1 1 calc R U
C11 C 0.2055(2) 0.42937(16) 0.21364(15) 0.0135(5) Uani 1 1 d . .
C12 C 0.2518(2) 0.32631(15) 0.20892(14) 0.0115(4) Uani 1 1 d . .
H28 H 0.3350 0.3295 0.2291 0.014 Uiso 1 1 calc R U
C13 C 0.2581(2) 0.29219(16) 0.11459(15) 0.0136(5) Uani 1 1 d . .
C14 C 0.3880(3) 0.2443(2) 0.00433(17) 0.0261(6) Uani 1 1 d . .
H4 H 0.3427 0.1874 -0.0056 0.039 Uiso 1 1 calc R U
H3 H 0.4714 0.2313 -0.0045 0.039 Uiso 1 1 calc R U
H5 H 0.3626 0.2924 -0.0369 0.039 Uiso 1 1 calc R U
C15 C 0.19076(19) 0.25609(16) 0.27234(14) 0.0109(4) Uani 1 1 d . .
C16 C 0.05374(19) 0.21245(17) 0.45508(15) 0.0134(5) Uani 1 1 d . .
H9 H 0.0366 0.1987 0.5164 0.020 Uiso 1 1 calc R U
H11 H 0.0292 0.1600 0.4186 0.020 Uiso 1 1 calc R U
H10 H 0.0112 0.2685 0.4373 0.020 Uiso 1 1 calc R U
C17 C 0.2587(2) 0.06312(16) 0.50349(14) 0.0129(5) Uani 1 1 d . .
C18 C 0.2570(2) 0.13655(15) 0.42900(14) 0.0106(4) Uani 1 1 d . .
H12 H 0.3402 0.1572 0.4233 0.013 Uiso 1 1 calc R U
C19 C 0.22579(19) 0.09840(16) 0.33988(15) 0.0112(4) Uani 1 1 d . .
C20 C 0.2571(2) 0.16185(16) 0.26402(14) 0.0121(5) Uani 1 1 d . .
H14 H 0.3428 0.1751 0.2672 0.014 Uiso 1 1 calc R U
C21 C 0.3500(2) -0.01204(17) 0.48240(15) 0.0176(5) Uani 1 1 d . .
H16 H 0.4268 0.0170 0.4745 0.026 Uiso 1 1 calc R U
H15 H 0.3276 -0.0444 0.4286 0.026 Uiso 1 1 calc R U
H17 H 0.3538 -0.0567 0.5306 0.026 Uiso 1 1 calc R U
C22 C 0.1404(2) 0.01490(17) 0.52284(15) 0.0161(5) Uani 1 1 d . .
H18 H 0.1524 -0.0348 0.5657 0.024 Uiso 1 1 calc R U
H19 H 0.1089 -0.0116 0.4688 0.024 Uiso 1 1 calc R U
H20 H 0.0851 0.0606 0.5463 0.024 Uiso 1 1 calc R U
C23 C 0.06091(19) 0.24036(17) 0.24980(15) 0.0146(5) Uani 1 1 d . .
H25 H 0.0333 0.1835 0.2783 0.022 Uiso 1 1 calc R U
H27 H 0.0522 0.2342 0.1864 0.022 Uiso 1 1 calc R U
H26 H 0.0147 0.2934 0.2703 0.022 Uiso 1 1 calc R U
C24 C 0.3080(2) 0.48726(16) 0.17894(15) 0.0140(5) Uani 1 1 d . .
C25 C 0.0945(2) 0.45000(18) 0.16139(17) 0.0208(5) Uani 1 1 d . .
H29 H 0.0824 0.5174 0.1584 0.031 Uiso 1 1 calc R U
H30 H 0.0272 0.4209 0.1901 0.031 Uiso 1 1 calc R U
H31 H 0.1027 0.4250 0.1022 0.031 Uiso 1 1 calc R U
C26 C 0.1344(2) 0.55131(17) 0.32327(17) 0.0192(5) Uani 1 1 d . .
H33 H 0.1487 0.5754 0.3822 0.029 Uiso 1 1 calc R U
H32 H 0.0507 0.5384 0.3160 0.029 Uiso 1 1 calc R U
H34 H 0.1591 0.5976 0.2800 0.029 Uiso 1 1 calc R U
C27 C 0.5081(2) 0.47593(18) 0.24971(16) 0.0167(5) Uani 1 1 d . .
H37 H 0.5580 0.5028 0.2953 0.025 Uiso 1 1 calc R U
H36 H 0.5405 0.4911 0.1922 0.025 Uiso 1 1 calc R U
H35 H 0.5052 0.4083 0.2567 0.025 Uiso 1 1 calc R U

loop_
_atom_site_aniso_label
_atom_site_aniso_U_11
_atom_site_aniso_U_22
_atom_site_aniso_U_33
_atom_site_aniso_U_23
_atom_site_aniso_U_13
_atom_site_aniso_U_12
O1 0.0191(8) 0.0258(9) 0.0115(8) 0.0044(7) -0.0048(7) 0.0001(7)
O2 0.0122(7) 0.0189(8) 0.0079(7) 0.0028(6) 0.0007(6) -0.0018(6)
O3 0.0264(9) 0.0206(9) 0.0133(8) -0.0014(7) 0.0046(7) -0.0055(8)
O4 0.0170(8) 0.0220(8) 0.0141(8) 0.0055(7) 0.0016(7) -0.0016(7)
O5 0.0174(8) 0.0281(9) 0.0093(8) -0.0021(7) 0.0024(6) 0.0001(7)
O6 0.0199(8) 0.0283(9) 0.0109(8) 0.0010(7) -0.0059(7) -0.0004(8)
O7 0.0232(8) 0.0187(8) 0.0097(8) -0.0010(6) 0.0005(7) -0.0048(7)
O8 0.0251(9) 0.0182(8) 0.0061(8) -0.0032(6) 0.0008(7) -0.0018(8)
O9 0.0275(9) 0.0262(9) 0.0104(8) 0.0053(7) -0.0024(7) -0.0062(8)
C1 0.0083(10) 0.0222(12) 0.0095(10) 0.0035(9) 0.0034(9) -0.0038(9)
C2 0.0190(11) 0.0244(12) 0.0063(10) -0.0034(9) 0.0011(9) -0.0006(10)
C3 0.0118(10) 0.0176(10) 0.0099(10) -0.0028(9) -0.0001(8) 0.0000(9)
C4 0.0085(10) 0.0151(10) 0.0073(10) -0.0010(8) 0.0003(8) -0.0002(9)
C5 0.0064(9) 0.0151(10) 0.0085(10) 0.0004(9) 0.0006(8) -0.0016(8)
C6 0.0125(10) 0.0166(11) 0.0105(10) -0.0009(9) 0.0036(9) 0.0016(9)
C7 0.0121(11) 0.0155(10) 0.0132(11) 0.0013(9) -0.0003(9) 0.0010(9)
C8 0.0139(10) 0.0195(11) 0.0076(10) 0.0025(9) 0.0003(9) -0.0012(9)
C9 0.0080(9) 0.0213(11) 0.0110(11) 0.0011(9) -0.0027(9) -0.0003(9)
C10 0.0255(13) 0.0206(12) 0.0162(11) -0.0041(9) 0.0018(10) -0.0049(11)
C11 0.0116(11) 0.0164(11) 0.0125(10) 0.0012(9) -0.0018(9) 0.0026(9)
C12 0.0088(10) 0.0176(10) 0.0081(10) -0.0003(8) -0.0037(8) 0.0006(9)
C13 0.0152(11) 0.0167(11) 0.0090(10) 0.0046(9) -0.0008(9) -0.0009(9)
C14 0.0306(14) 0.0377(15) 0.0099(11) -0.0049(10) 0.0055(10) 0.0000(12)
C15 0.0107(10) 0.0141(10) 0.0080(10) 0.0004(8) -0.0015(8) -0.0004(9)
C16 0.0098(10) 0.0200(11) 0.0104(10) 0.0021(9) 0.0026(8) -0.0003(9)
C17 0.0139(11) 0.0169(10) 0.0079(10) 0.0012(9) 0.0008(8) 0.0012(9)
C18 0.0095(10) 0.0146(10) 0.0076(10) -0.0010(9) 0.0005(8) -0.0009(9)
C19 0.0085(9) 0.0156(10) 0.0094(10) -0.0013(9) 0.0001(8) 0.0025(8)
C20 0.0124(10) 0.0172(10) 0.0066(10) -0.0039(8) 0.0003(8) 0.0014(9)
C21 0.0215(12) 0.0204(11) 0.0107(11) 0.0029(9) 0.0024(9) 0.0053(10)
C22 0.0174(11) 0.0208(11) 0.0101(10) 0.0023(9) 0.0017(9) -0.0030(10)
C23 0.0110(10) 0.0211(11) 0.0118(10) -0.0006(9) -0.0016(9) -0.0018(9)
C24 0.0154(11) 0.0162(10) 0.0103(10) 0.0017(9) -0.0025(9) 0.0038(9)
C25 0.0170(12) 0.0220(12) 0.0235(12) 0.0030(10) -0.0092(10) 0.0023(10)
C26 0.0168(11) 0.0176(11) 0.0232(12) 0.0009(10) 0.0024(10) 0.0000(10)
C27 0.0132(11) 0.0247(12) 0.0121(10) -0.0003(10) 0.0006(9) 0.0003(9)

loop_
_atom_type_symbol
_atom_type_description
_atom_type_scat_dispersion_real
_atom_type_scat_dispersion_imag
_atom_type_scat_source
C C 0.0181 0.0091 'International Tables Vol C Tables 4.2.6.8 and 6.1.1.4'
H H 0.0000 0.0000 'International Tables Vol C Tables 4.2.6.8 and 6.1.1.4'
O O 0.0492 0.0322 'International Tables Vol C Tables 4.2.6.8 and 6.1.1.4'

loop_
_geom_angle_atom_site_label_1
_geom_angle_atom_site_label_2
_geom_angle_atom_site_label_3
_geom_angle
C8 O2 C7 109.77(16)
C9 O3 C10 116.07(19)
C13 O5 C14 115.3(2)
C20 O8 H13 109(2)
O1 C1 C2 120.7(2)
O1 C1 C17 121.8(2)
C2 C1 C17 117.48(19)
C1 C2 C3 115.59(19)
C1 C2 H22 108.4
C3 C2 H22 108.4
C1 C2 H21 108.4
C3 C2 H21 108.4
H22 C2 H21 107.4
C2 C3 C4 113.67(19)
C2 C3 H23 108.8
C4 C3 H23 108.8
C2 C3 H24 108.8
C4 C3 H24 108.8
H23 C3 H24 107.7
C16 C4 C3 108.73(18)
C16 C4 C5 112.55(18)
C3 C4 C5 108.34(17)
C16 C4 C18 113.44(18)
C3 C4 C18 106.70(17)
C5 C4 C18 106.82(17)
C6 C5 C15 109.89(18)
C6 C5 C4 112.58(17)
C15 C5 C4 117.04(18)
C6 C5 H8 105.4
C15 C5 H8 105.4
C4 C5 H8 105.4
C7 C6 C5 114.24(18)
C7 C6 H7 108.7
C5 C6 H7 108.7
C7 C6 H6 108.7
C5 C6 H6 108.7
H7 C6 H6 107.6
O2 C7 C6 105.97(18)
O2 C7 C26 110.30(19)
C6 C7 C26 108.15(19)
O2 C7 C11 103.81(18)
C6 C7 C11 115.46(19)
C26 C7 C11 112.82(19)
O2 C8 C27 110.10(19)
O2 C8 C24 104.29(18)
C27 C8 C24 111.32(19)
O2 C8 C9 113.74(19)
C27 C8 C9 106.68(19)
C24 C8 C9 110.80(19)
O4 C9 O3 125.6(2)
O4 C9 C8 122.5(2)
O3 C9 C8 111.9(2)
O3 C10 H1 109.5
O3 C10 H2 109.5
H1 C10 H2 109.5
O3 C10 H38 109.5
H1 C10 H38 109.5
H2 C10 H38 109.5
C25 C11 C24 110.34(19)
C25 C11 C7 115.4(2)
C24 C11 C7 100.11(18)
C25 C11 C12 115.95(19)
C24 C11 C12 103.78(18)
C7 C11 C12 109.43(18)
C13 C12 C15 113.58(18)
C13 C12 C11 111.18(18)
C15 C12 C11 115.38(19)
C13 C12 H28 105.2
C15 C12 H28 105.2
C11 C12 H28 105.2
O6 C13 O5 123.7(2)
O6 C13 C12 126.7(2)
O5 C13 C12 109.6(2)
O5 C14 H4 109.5
O5 C14 H3 109.5
H4 C14 H3 109.5
O5 C14 H5 109.5
H4 C14 H5 109.5
H3 C14 H5 109.5
C23 C15 C5 115.40(18)
C23 C15 C20 108.81(18)
C5 C15 C20 107.17(17)
C23 C15 C12 112.68(18)
C5 C15 C12 105.26(17)
C20 C15 C12 107.09(18)
C4 C16 H9 109.5
C4 C16 H11 109.5
H9 C16 H11 109.5
C4 C16 H10 109.5
H9 C16 H10 109.5
H11 C16 H10 109.5
C1 C17 C21 109.12(19)
C1 C17 C22 106.29(18)
C21 C17 C22 108.52(19)
C1 C17 C18 107.60(18)
C21 C17 C18 109.42(18)
C22 C17 C18 115.72(19)
C19 C18 C17 114.71(18)
C19 C18 C4 108.37(17)
C17 C18 C4 118.21(18)
C19 C18 H12 104.7
C17 C18 H12 104.7
C4 C18 H12 104.7
O7 C19 C18 126.1(2)
O7 C19 C20 119.3(2)
C18 C19 C20 114.57(19)
O8 C20 C19 110.18(18)
O8 C20 C15 112.60(18)
C19 C20 C15 110.22(18)
O8 C20 H14 107.9
C19 C20 H14 107.9
C15 C20 H14 107.9
C17 C21 H16 109.5
C17 C21 H15 109.5
H16 C21 H15 109.5
C17 C21 H17 109.5
H16 C21 H17 109.5
H15 C21 H17 109.5
C17 C22 H18 109.5
C17 C22 H19 109.5
H18 C22 H19 109.5
C17 C22 H20 109.5
H18 C22 H20 109.5
H19 C22 H20 109.5
C15 C23 H25 109.5
C15 C23 H27 109.5
H25 C23 H27 109.5
C15 C23 H26 109.5
H25 C23 H26 109.5
H27 C23 H26 109.5
O9 C24 C11 126.6(2)
O9 C24 C8 125.3(2)
C11 C24 C8 108.03(18)
C11 C25 H29 109.5
C11 C25 H30 109.5
H29 C25 H30 109.5
C11 C25 H31 109.5
H29 C25 H31 109.5
H30 C25 H31 109.5
C7 C26 H33 109.5
C7 C26 H32 109.5
H33 C26 H32 109.5
C7 C26 H34 109.5
H33 C26 H34 109.5
H32 C26 H34 109.5
C8 C27 H37 109.5
C8 C27 H36 109.5
H37 C27 H36 109.5
C8 C27 H35 109.5
H37 C27 H35 109.5
H36 C27 H35 109.5

loop_
_geom_bond_atom_site_label_1
_geom_bond_atom_site_label_2
_geom_bond_distance
O1 C1 1.217(3)
O2 C8 1.416(3)
O2 C7 1.459(3)
O3 C9 1.329(3)
O3 C10 1.446(3)
O4 C9 1.197(3)
O5 C13 1.334(3)
O5 C14 1.448(3)
O6 C13 1.200(3)
O7 C19 1.207(3)
O8 C20 1.412(3)
O8 H13 0.83(4)
O9 C24 1.205(3)
C1 C2 1.505(3)
C1 C17 1.530(3)
C2 C3 1.530(3)
C2 H22 0.9900
C2 H21 0.9900
C3 C4 1.541(3)
C3 H23 0.9900
C3 H24 0.9900
C4 C16 1.540(3)
C4 C5 1.561(3)
C4 C18 1.568(3)
C5 C6 1.531(3)
C5 C15 1.555(3)
C5 H8 1.0000
C6 C7 1.521(3)
C6 H7 0.9900
C6 H6 0.9900
C7 C26 1.523(3)
C7 C11 1.550(3)
C8 C27 1.529(3)
C8 C24 1.543(3)
C8 C9 1.544(3)
C10 H1 0.9800
C10 H2 0.9800
C10 H38 0.9800
C11 C25 1.529(3)
C11 C24 1.533(3)
C11 C12 1.576(3)
C12 C13 1.527(3)
C12 C15 1.566(3)
C12 H28 1.0000
C14 H4 0.9800
C14 H3 0.9800
C14 H5 0.9800
C15 C23 1.540(3)
C15 C20 1.558(3)
C16 H9 0.9800
C16 H11 0.9800
C16 H10 0.9800
C17 C21 1.537(3)
C17 C22 1.548(3)
C17 C18 1.555(3)
C18 C19 1.513(3)
C18 H12 1.0000
C19 C20 1.520(3)
C20 H14 1.0000
C21 H16 0.9800
C21 H15 0.9800
C21 H17 0.9800
C22 H18 0.9800
C22 H19 0.9800
C22 H20 0.9800
C23 H25 0.9800
C23 H27 0.9800
C23 H26 0.9800
C25 H29 0.9800
C25 H30 0.9800
C25 H31 0.9800
C26 H33 0.9800
C26 H32 0.9800
C26 H34 0.9800
C27 H37 0.9800
C27 H36 0.9800
C27 H35 0.9800

loop_
_geom_hbond_atom_site_label_D
_geom_hbond_atom_site_label_H
_geom_hbond_atom_site_label_A
_geom_hbond_distance_DH
_geom_hbond_distance_HA
_geom_hbond_distance_DA
_geom_hbond_angle_DHA
_geom_hbond_site_symmetry_A
C20 H14 O4 1.00 2.49 3.466(3) 164.6 3_645
C14 H3 O6 0.98 2.54 3.496(3) 165.1 2
C10 H2 O6 0.98 2.57 3.437(3) 146.8 4_565
C10 H1 O5 0.98 2.45 3.209(3) 133.8 3_655
C6 H7 O1 0.99 2.51 3.471(3) 162.7 2_456
C2 H21 O4 0.99 2.58 3.155(3) 116.9 4_565
O8 H13 O7 0.83(4) 2.13(3) 2.615(2) 117(3) .
O8 H13 O1 0.83(4) 2.34(4) 3.067(3) 146(3) 4_554
C20 H14 O4 1.00 2.49 3.466(3) 164.6 3_645
C14 H3 O6 0.98 2.54 3.496(3) 165.1 2
C10 H2 O6 0.98 2.57 3.437(3) 146.8 4_565
C10 H1 O5 0.98 2.45 3.209(3) 133.8 3_655
C6 H7 O1 0.99 2.51 3.471(3) 162.7 2_456
C2 H21 O4 0.99 2.58 3.155(3) 116.9 4_565
O8 H13 O7 0.83(4) 2.13(3) 2.615(2) 117(3) .
O8 H13 O1 0.83(4) 2.34(4) 3.067(3) 146(3) 4_554
C20 H14 O4 1.00 2.49 3.466(3) 164.6 3_645
C14 H3 O6 0.98 2.54 3.496(3) 165.1 2
C10 H2 O6 0.98 2.57 3.437(3) 146.8 4_565
C10 H1 O5 0.98 2.45 3.209(3) 133.8 3_655
C6 H7 O1 0.99 2.51 3.471(3) 162.7 2_456
C2 H21 O4 0.99 2.58 3.155(3) 116.9 4_565
O8 H13 O7 0.83(4) 2.13(3) 2.615(2) 117(3) .
O8 H13 O1 0.83(4) 2.34(4) 3.067(3) 146(3) 4_554
C20 H14 O4 1.00 2.49 3.466(3) 164.6 3_645
C14 H3 O6 0.98 2.54 3.496(3) 165.1 2
C10 H2 O6 0.98 2.57 3.437(3) 146.8 4_565
C10 H1 O5 0.98 2.45 3.209(3) 133.8 3_655
C6 H7 O1 0.99 2.51 3.471(3) 162.7 2_456
C2 H21 O4 0.99 2.58 3.155(3) 116.9 4_565
O8 H13 O7 0.83(4) 2.13(3) 2.615(2) 117(3) .
O8 H13 O1 0.83(4) 2.34(4) 3.067(3) 146(3) 4_554
O8 H13 O1 0.83(4) 2.34(4) 3.067(3) 146(3) 4_554
O8 H13 O7 0.83(4) 2.13(3) 2.615(2) 117(3) .
C2 H21 O4 0.99 2.58 3.155(3) 116.9 4_565
C6 H7 O1 0.99 2.51 3.471(3) 162.7 2_456
C10 H1 O5 0.98 2.45 3.209(3) 133.8 3_655
C10 H2 O6 0.98 2.57 3.437(3) 146.8 4_565
C14 H3 O6 0.98 2.54 3.496(3) 165.1 2
C20 H14 O4 1.00 2.49 3.466(3) 164.6 3_645
O8 H13 O1 0.83(4) 2.34(4) 3.067(3) 146(3) 4_554
O8 H13 O7 0.83(4) 2.13(3) 2.615(2) 117(3) .
C2 H21 O4 0.99 2.58 3.155(3) 116.9 4_565
C6 H7 O1 0.99 2.51 3.471(3) 162.7 2_456
C10 H1 O5 0.98 2.45 3.209(3) 133.8 3_655
C10 H2 O6 0.98 2.57 3.437(3) 146.8 4_565
C14 H3 O6 0.98 2.54 3.496(3) 165.1 2
C20 H14 O4 1.00 2.49 3.466(3) 164.6 3_645
O8 H13 O1 0.83(4) 2.34(4) 3.067(3) 146(3) 4_554
O8 H13 O7 0.83(4) 2.13(3) 2.615(2) 117(3) .
C2 H21 O4 0.99 2.58 3.155(3) 116.9 4_565
C6 H7 O1 0.99 2.51 3.471(3) 162.7 2_456
C10 H1 O5 0.98 2.45 3.209(3) 133.8 3_655
C10 H2 O6 0.98 2.57 3.437(3) 146.8 4_565
C14 H3 O6 0.98 2.54 3.496(3) 165.1 2
C20 H14 O4 1.00 2.49 3.466(3) 164.6 3_645

loop_
_geom_torsion_atom_site_label_1
_geom_torsion_atom_site_label_2
_geom_torsion_atom_site_label_3
_geom_torsion_atom_site_label_4
_geom_torsion
O1 C1 C2 C3 138.8(2)
C17 C1 C2 C3 -44.7(3)
C1 C2 C3 C4 48.5(3)
C2 C3 C4 C16 71.6(2)
C2 C3 C4 C5 -165.78(19)
C2 C3 C4 C18 -51.1(2)
C16 C4 C5 C6 60.1(2)
C3 C4 C5 C6 -60.1(2)
C18 C4 C5 C6 -174.75(17)
C16 C4 C5 C15 -68.6(2)
C3 C4 C5 C15 171.11(18)
C18 C4 C5 C15 56.5(2)
C15 C5 C6 C7 -58.3(2)
C4 C5 C6 C7 169.35(19)
C8 O2 C7 C6 159.79(18)
C8 O2 C7 C26 -83.4(2)
C8 O2 C7 C11 37.7(2)
C5 C6 C7 O2 -66.5(2)
C5 C6 C7 C26 175.24(19)
C5 C6 C7 C11 47.8(3)
C7 O2 C8 C27 -142.52(19)
C7 O2 C8 C24 -23.0(2)
C7 O2 C8 C9 97.8(2)
C10 O3 C9 O4 3.2(4)
C10 O3 C9 C8 -178.7(2)
O2 C8 C9 O4 -178.6(2)
C27 C8 C9 O4 59.8(3)
C24 C8 C9 O4 -61.5(3)
O2 C8 C9 O3 3.2(3)
C27 C8 C9 O3 -118.4(2)
C24 C8 C9 O3 120.3(2)
O2 C7 C11 C25 -153.05(19)
C6 C7 C11 C25 91.4(2)
C26 C7 C11 C25 -33.6(3)
O2 C7 C11 C24 -34.6(2)
C6 C7 C11 C24 -150.17(19)
C26 C7 C11 C24 84.8(2)
O2 C7 C11 C12 74.0(2)
C6 C7 C11 C12 -41.5(3)
C26 C7 C11 C12 -166.60(18)
C25 C11 C12 C13 48.8(3)
C24 C11 C12 C13 -72.3(2)
C7 C11 C12 C13 -178.47(19)
C25 C11 C12 C15 -82.4(3)
C24 C11 C12 C15 156.48(18)
C7 C11 C12 C15 50.3(3)
C14 O5 C13 O6 -0.9(3)
C14 O5 C13 C12 -179.5(2)
C15 C12 C13 O6 68.5(3)
C11 C12 C13 O6 -63.6(3)
C15 C12 C13 O5 -112.9(2)
C11 C12 C13 O5 115.0(2)
C6 C5 C15 C23 -63.1(2)
C4 C5 C15 C23 66.9(3)
C6 C5 C15 C20 175.55(17)
C4 C5 C15 C20 -54.4(2)
C6 C5 C15 C12 61.8(2)
C4 C5 C15 C12 -168.19(18)
C13 C12 C15 C23 -64.2(3)
C11 C12 C15 C23 65.9(2)
C13 C12 C15 C5 169.24(19)
C11 C12 C15 C5 -60.7(2)
C13 C12 C15 C20 55.4(2)
C11 C12 C15 C20 -174.53(18)
O1 C1 C17 C21 -21.6(3)
C2 C1 C17 C21 162.0(2)
O1 C1 C17 C22 95.3(3)
C2 C1 C17 C22 -81.2(2)
O1 C1 C17 C18 -140.2(2)
C2 C1 C17 C18 43.4(3)
C1 C17 C18 C19 178.81(19)
C21 C17 C18 C19 60.4(2)
C22 C17 C18 C19 -62.5(3)
C1 C17 C18 C4 -51.4(2)
C21 C17 C18 C4 -169.79(19)
C22 C17 C18 C4 67.3(3)
C16 C4 C18 C19 69.1(2)
C3 C4 C18 C19 -171.25(18)
C5 C4 C18 C19 -55.5(2)
C16 C4 C18 C17 -63.6(2)
C3 C4 C18 C17 56.1(2)
C5 C4 C18 C17 171.78(18)
C17 C18 C19 O7 16.9(3)
C4 C18 C19 O7 -117.6(2)
C17 C18 C19 C20 -163.45(19)
C4 C18 C19 C20 62.0(2)
O7 C19 C20 O8 -5.9(3)
C18 C19 C20 O8 174.47(18)
O7 C19 C20 C15 119.0(2)
C18 C19 C20 C15 -60.7(2)
C23 C15 C20 O8 50.1(2)
C5 C15 C20 O8 175.56(17)
C12 C15 C20 O8 -71.9(2)
C23 C15 C20 C19 -73.3(2)
C5 C15 C20 C19 52.1(2)
C12 C15 C20 C19 164.62(18)
C25 C11 C24 O9 -38.8(3)
C7 C11 C24 O9 -160.9(2)
C12 C11 C24 O9 86.0(3)
C25 C11 C24 C8 143.8(2)
C7 C11 C24 C8 21.7(2)
C12 C11 C24 C8 -91.4(2)
O2 C8 C24 O9 -178.2(2)
C27 C8 C24 O9 -59.5(3)
C9 C8 C24 O9 59.1(3)
O2 C8 C24 C11 -0.7(2)
C27 C8 C24 C11 118.0(2)
C9 C8 C24 C11 -123.5(2)
